data_4111854
loop_
_publ_author_name
'Alireza Haghiri Ilkhechi'
'Jose M. Mercero'
'I\~naki Silanes'
'Michael Bolte'
'Matthias Scheibitz'
'Hans-Wolfram Lerner'
'Jesus M. Ugalde'
'Matthias Wagner'

_publ_section_title
;
 A Joint Experimental and Theoretical Study of Cation-\p Interactions:
 Multiple-Decker Sandwich Complexes of Ferrocene with Alkali Metal Ions
 (Li+, Na+, K+, Rb+, Cs+)
;
_journal_name_full 'Journal of the American Chemical Society'
_journal_page_first 10656
_journal_page_last 10666
_journal_paper_doi 10.1021/ja051544+
_journal_volume 127
_journal_year 2005
_chemical_formula_sum 'C36 H58 B2 Fe N4 Na2 O4'
_chemical_formula_weight 734.31
_chemical_name_systematic
; 
 ? 
;
_space_group_IT_number 60
_symmetry_cell_setting orthorhombic
_symmetry_space_group_name_Hall '-P 2n 2ab'
_symmetry_space_group_name_H-M 'P b c n'
_atom_sites_solution_hydrogens geom
_atom_sites_solution_primary direct
_atom_sites_solution_secondary difmap
_audit_creation_method SHELXL-97
_cell_angle_alpha 90.00
_cell_angle_beta 90.00
_cell_angle_gamma 90.00
_cell_formula_units_Z 4
_cell_length_a 20.6370(16)
_cell_length_b 11.5631(7)
_cell_length_c 16.2548(10)
_cell_measurement_temperature 173(2)
_cell_volume 3878.8(5)
_computing_structure_refinement 'SHELXL-97 (Sheldrick, 1997)'
_computing_structure_solution 'SHELXS-97 (Sheldrick, 1990)'
_diffrn_ambient_temperature 173(2)
_diffrn_measured_fraction_theta_full 0.990
_diffrn_measured_fraction_theta_max 0.990
_diffrn_radiation_monochromator graphite
_diffrn_radiation_source 'fine-focus sealed tube'
_diffrn_radiation_type MoK\a
_diffrn_radiation_wavelength 0.71073
_diffrn_reflns_av_R_equivalents 0.0715
_diffrn_reflns_av_sigmaI/netI 0.0359
_diffrn_reflns_limit_h_max 25
_diffrn_reflns_limit_h_min -25
_diffrn_reflns_limit_k_max 14
_diffrn_reflns_limit_k_min -14
_diffrn_reflns_limit_l_max 19
_diffrn_reflns_limit_l_min -17
_diffrn_reflns_number 36382
_diffrn_reflns_theta_full 25.99
_diffrn_reflns_theta_max 25.99
_diffrn_reflns_theta_min 3.45
_exptl_absorpt_coefficient_mu 0.453
_exptl_absorpt_correction_T_max 0.8836
_exptl_absorpt_correction_T_min 0.8325
_exptl_crystal_density_diffrn 1.257
_exptl_crystal_F_000 1568
_exptl_crystal_size_max 0.42
_exptl_crystal_size_mid 0.32
_exptl_crystal_size_min 0.28
_refine_diff_density_max 1.026
_refine_diff_density_min -0.430
_refine_diff_density_rms 0.055
_refine_ls_extinction_method none
_refine_ls_goodness_of_fit_ref 1.031
_refine_ls_hydrogen_treatment mixed
_refine_ls_matrix_type full
_refine_ls_number_parameters 222
_refine_ls_number_reflns 3779
_refine_ls_number_restraints 0
_refine_ls_restrained_S_all 1.031
_refine_ls_R_factor_all 0.0674
_refine_ls_R_factor_gt 0.0484
_refine_ls_shift/su_max 0.001
_refine_ls_shift/su_mean 0.000
_refine_ls_structure_factor_coef Fsqd
_refine_ls_weighting_details 'calc w=1/[\s^2^(Fo^2^)+(0.0920P)^2^+0.0000P] where P=(Fo^2^+2Fc^2^)/3'
_refine_ls_weighting_scheme calc
_refine_ls_wR_factor_gt 0.1333
_refine_ls_wR_factor_ref 0.1417
_reflns_number_gt 2803
_reflns_number_total 3779
_reflns_threshold_expression >2sigma(I)
_cod_data_source_file ja0515442Bsi20050324_023459.cif
_cod_data_source_block wa303
_cod_depositor_comments
;
The following automatic conversions were performed:

'_symmetry_cell_setting' tag value 'orthorrombic' was replaced with
'orthorhombic' value as specified in the replacement file
'/home/robertas/cod-tools/perl-scripts/inputs/replacement_values.lst'.

Automatic conversion script
Id: cif_fix_values 3143 2015-03-26 13:38:13Z robertas 
;
_cod_database_code 4111854

loop_
_symmetry_equiv_pos_as_xyz
'x, y, z'
'-x+1/2, -y+1/2, z+1/2'
'x+1/2, -y+1/2, -z'
'-x, y, -z+1/2'
'-x, -y, -z'
'x-1/2, y-1/2, -z-1/2'
'-x-1/2, y-1/2, z'
'x, -y, z-1/2'

loop_
_atom_site_label
_atom_site_type_symbol
_atom_site_fract_x
_atom_site_fract_y
_atom_site_fract_z
_atom_site_U_iso_or_equiv
_atom_site_adp_type
_atom_site_occupancy
_atom_site_symmetry_multiplicity
_atom_site_calc_flag
_atom_site_refinement_flags
Fe1 Fe 0.5000 0.80399(4) 0.7500 0.03674(17) Uani 1 2 d S
Na1 Na 0.57279(5) 0.43028(9) 0.48018(6) 0.0413(3) Uani 1 1 d .
C1 C 0.60242(14) 0.6029(2) 0.60648(18) 0.0455(6) Uani 1 1 d .
H1A H 0.6417 0.5824 0.5759 0.068 Uiso 1 1 calc R
H1B H 0.5686 0.5454 0.5955 0.068 Uiso 1 1 calc R
H1C H 0.6120 0.6042 0.6655 0.068 Uiso 1 1 calc R
B1 B 0.57748(15) 0.7296(2) 0.5776(2) 0.0397(6) Uani 1 1 d .
C2 C 0.63544(14) 0.8249(3) 0.5852(2) 0.0511(7) Uani 1 1 d .
H2A H 0.6737 0.7973 0.5554 0.077 Uiso 1 1 calc R
H2B H 0.6464 0.8362 0.6433 0.077 Uiso 1 1 calc R
H2C H 0.6210 0.8985 0.5616 0.077 Uiso 1 1 calc R
C11 C 0.51266(12) 0.7697(2) 0.62500(16) 0.0384(6) Uani 1 1 d .
C12 C 0.49086(13) 0.8869(2) 0.63886(18) 0.0440(6) Uani 1 1 d .
H12 H 0.5134 0.9543 0.6215 0.053 Uiso 1 1 calc R
C13 C 0.43082(14) 0.8869(3) 0.68222(18) 0.0478(6) Uani 1 1 d .
H13 H 0.4070 0.9532 0.6989 0.057 Uiso 1 1 calc R
C14 C 0.41298(13) 0.7698(3) 0.69605(18) 0.0456(6) Uani 1 1 d .
H14 H 0.3749 0.7435 0.7231 0.055 Uiso 1 1 calc R
C15 C 0.46266(13) 0.6993(2) 0.66190(17) 0.0409(6) Uani 1 1 d .
H15 H 0.4629 0.6172 0.6632 0.049 Uiso 1 1 calc R
N11 N 0.55889(11) 0.72387(18) 0.48126(14) 0.0392(5) Uani 1 1 d .
N12 N 0.52994(11) 0.62997(18) 0.44614(13) 0.0402(5) Uani 1 1 d .
C16 C 0.51893(14) 0.6590(3) 0.36712(18) 0.0463(6) Uani 1 1 d .
H16 H 0.4989 0.6097 0.3278 0.056 Uiso 1 1 calc R
C17 C 0.54054(16) 0.7699(3) 0.35070(19) 0.0537(7) Uani 1 1 d .
H17 H 0.5388 0.8107 0.3000 0.064 Uiso 1 1 calc R
C18 C 0.56527(15) 0.8078(3) 0.4252(2) 0.0518(7) Uani 1 1 d .
H18 H 0.5838 0.8817 0.4349 0.062 Uiso 1 1 calc R
O31 O 0.66907(10) 0.47340(19) 0.40953(15) 0.0572(6) Uani 1 1 d .
C32 C 0.6830(2) 0.5704(4) 0.3610(4) 0.107(2) Uani 1 1 d .
H32A H 0.6857 0.6404 0.3958 0.129 Uiso 1 1 calc R
H32B H 0.6485 0.5821 0.3196 0.129 Uiso 1 1 calc R
C33 C 0.7457(2) 0.5493(5) 0.3199(4) 0.112(2) Uani 1 1 d .
H33A H 0.7388 0.5239 0.2624 0.135 Uiso 1 1 calc R
H33B H 0.7724 0.6204 0.3196 0.135 Uiso 1 1 calc R
C34 C 0.77717(19) 0.4583(4) 0.3678(3) 0.0745(10) Uani 1 1 d .
H34A H 0.8072 0.4917 0.4089 0.089 Uiso 1 1 calc R
H34B H 0.8016 0.4051 0.3315 0.089 Uiso 1 1 calc R
C35 C 0.72318(18) 0.3981(4) 0.4082(3) 0.0814(12) Uani 1 1 d .
H35A H 0.7123 0.3266 0.3776 0.098 Uiso 1 1 calc R
H35B H 0.7355 0.3765 0.4650 0.098 Uiso 1 1 calc R
O41 O 0.63221(11) 0.29664(16) 0.55668(14) 0.0529(5) Uani 1 1 d .
C42 C 0.6668(2) 0.3196(3) 0.6313(2) 0.0749(11) Uani 1 1 d .
H42A H 0.6372 0.3526 0.6731 0.090 Uiso 1 1 calc R
H42B H 0.7021 0.3758 0.6210 0.090 Uiso 1 1 calc R
C43 C 0.6939(2) 0.2091(4) 0.6608(3) 0.0854(13) Uani 1 1 d .
H43A H 0.6668 0.1752 0.7049 0.102 Uiso 1 1 calc R
H43B H 0.7387 0.2189 0.6812 0.102 Uiso 1 1 calc R
C44 C 0.6921(3) 0.1346(4) 0.5826(5) 0.134(3) Uani 1 1 d .
H44A H 0.7303 0.1493 0.5472 0.161 Uiso 1 1 calc R
H44B H 0.6899 0.0512 0.5960 0.161 Uiso 1 1 calc R
C45 C 0.6306(2) 0.1759(3) 0.5425(3) 0.0811(13) Uani 1 1 d .
H45A H 0.6305 0.1583 0.4829 0.097 Uiso 1 1 calc R
H45B H 0.5921 0.1401 0.5684 0.097 Uiso 1 1 calc R

loop_
_atom_site_aniso_label
_atom_site_aniso_U_11
_atom_site_aniso_U_22
_atom_site_aniso_U_33
_atom_site_aniso_U_23
_atom_site_aniso_U_13
_atom_site_aniso_U_12
Fe1 0.0326(3) 0.0368(3) 0.0408(3) 0.000 -0.0064(2) 0.000
Na1 0.0359(5) 0.0447(5) 0.0434(6) 0.0043(4) 0.0003(4) 0.0000(4)
C1 0.0464(15) 0.0451(14) 0.0451(14) 0.0013(11) -0.0062(12) 0.0029(11)
B1 0.0373(15) 0.0389(14) 0.0428(16) 0.0032(12) -0.0026(12) -0.0044(11)
C2 0.0395(14) 0.0527(16) 0.0612(18) 0.0038(13) -0.0024(13) -0.0112(12)
C11 0.0371(13) 0.0374(12) 0.0406(13) 0.0029(10) -0.0077(10) -0.0009(9)
C12 0.0449(15) 0.0381(12) 0.0488(14) 0.0048(11) -0.0078(12) 0.0026(11)
C13 0.0424(14) 0.0515(15) 0.0494(16) 0.0004(12) -0.0073(12) 0.0123(12)
C14 0.0335(13) 0.0579(16) 0.0454(15) 0.0016(12) -0.0073(11) -0.0013(11)
C15 0.0398(14) 0.0418(13) 0.0410(13) 0.0009(11) -0.0061(11) -0.0065(11)
N11 0.0365(11) 0.0390(11) 0.0419(12) 0.0078(9) 0.0003(9) -0.0042(8)
N12 0.0399(11) 0.0398(11) 0.0408(12) 0.0045(9) -0.0011(9) -0.0041(9)
C16 0.0420(13) 0.0558(15) 0.0410(14) 0.0074(12) -0.0018(11) -0.0009(12)
C17 0.0539(17) 0.0600(17) 0.0471(16) 0.0174(14) -0.0015(14) -0.0066(14)
C18 0.0540(17) 0.0475(15) 0.0539(17) 0.0159(13) -0.0040(14) -0.0086(13)
O31 0.0401(10) 0.0599(12) 0.0717(14) 0.0147(11) 0.0118(10) 0.0008(9)
C32 0.068(2) 0.102(3) 0.153(5) 0.076(3) 0.048(3) 0.032(2)
C33 0.065(3) 0.128(4) 0.144(5) 0.077(4) 0.044(3) 0.025(3)
C34 0.057(2) 0.085(2) 0.081(3) 0.011(2) 0.016(2) 0.0083(18)
C35 0.0487(18) 0.074(2) 0.121(4) 0.025(2) 0.008(2) 0.0094(17)
O41 0.0533(12) 0.0479(11) 0.0575(12) 0.0055(9) -0.0080(10) 0.0043(9)
C42 0.088(3) 0.073(2) 0.063(2) -0.0042(18) -0.025(2) 0.019(2)
C43 0.081(3) 0.083(3) 0.093(3) 0.031(2) -0.027(2) -0.004(2)
C44 0.114(4) 0.052(2) 0.236(8) 0.007(3) -0.079(5) 0.004(2)
C45 0.081(3) 0.0443(17) 0.118(3) 0.0000(18) -0.040(3) -0.0025(16)

loop_
_atom_type_symbol
_atom_type_description
_atom_type_scat_dispersion_real
_atom_type_scat_dispersion_imag
_atom_type_scat_source
C C 0.0033 0.0016 'International Tables Vol C Tables 4.2.6.8 and 6.1.1.4'
H H 0.0000 0.0000 'International Tables Vol C Tables 4.2.6.8 and 6.1.1.4'
B B 0.0013 0.0007 'International Tables Vol C Tables 4.2.6.8 and 6.1.1.4'
Fe Fe 0.3463 0.8444 'International Tables Vol C Tables 4.2.6.8 and 6.1.1.4'
N N 0.0061 0.0033 'International Tables Vol C Tables 4.2.6.8 and 6.1.1.4'
Na Na 0.0362 0.0249 'International Tables Vol C Tables 4.2.6.8 and 6.1.1.4'
O O 0.0106 0.0060 'International Tables Vol C Tables 4.2.6.8 and 6.1.1.4'

loop_
_geom_angle_atom_site_label_1
_geom_angle_atom_site_label_2
_geom_angle_atom_site_label_3
_geom_angle
_geom_angle_site_symmetry_1
_geom_angle_site_symmetry_3
C15 Fe1 C15 106.68(15) 4_656 .
C15 Fe1 C14 121.55(12) 4_656 .
C15 Fe1 C14 40.98(11) . .
C15 Fe1 C14 40.98(11) 4_656 4_656
C15 Fe1 C14 121.55(12) . 4_656
C14 Fe1 C14 157.63(17) . 4_656
C15 Fe1 C13 157.99(12) 4_656 .
C15 Fe1 C13 68.50(11) . .
C14 Fe1 C13 40.77(12) . .
C14 Fe1 C13 159.96(12) 4_656 .
C15 Fe1 C13 68.50(11) 4_656 4_656
C15 Fe1 C13 157.98(12) . 4_656
C14 Fe1 C13 159.96(12) . 4_656
C14 Fe1 C13 40.77(12) 4_656 4_656
C13 Fe1 C13 124.00(17) . 4_656
C15 Fe1 C12 159.22(11) 4_656 .
C15 Fe1 C12 67.82(11) . .
C14 Fe1 C12 68.35(11) . .
C14 Fe1 C12 123.37(12) 4_656 .
C13 Fe1 C12 40.73(12) . .
C13 Fe1 C12 108.64(11) 4_656 .
C15 Fe1 C12 67.82(11) 4_656 4_656
C15 Fe1 C12 159.22(11) . 4_656
C14 Fe1 C12 123.37(11) . 4_656
C14 Fe1 C12 68.35(11) 4_656 4_656
C13 Fe1 C12 108.64(11) . 4_656
C13 Fe1 C12 40.73(12) 4_656 4_656
C12 Fe1 C12 124.36(15) . 4_656
C15 Fe1 C11 41.08(10) 4_656 4_656
C15 Fe1 C11 121.78(10) . 4_656
C14 Fe1 C11 105.77(11) . 4_656
C14 Fe1 C11 69.78(11) 4_656 4_656
C13 Fe1 C11 121.81(11) . 4_656
C13 Fe1 C11 69.60(11) 4_656 4_656
C12 Fe1 C11 159.03(11) . 4_656
C12 Fe1 C11 40.86(10) 4_656 4_656
C15 Fe1 C11 121.78(10) 4_656 .
C15 Fe1 C11 41.08(10) . .
C14 Fe1 C11 69.78(11) . .
C14 Fe1 C11 105.77(11) 4_656 .
C13 Fe1 C11 69.60(11) . .
C13 Fe1 C11 121.81(11) 4_656 .
C12 Fe1 C11 40.86(10) . .
C12 Fe1 C11 159.03(11) 4_656 .
C11 Fe1 C11 158.07(14) 4_656 .
O41 Na1 O31 87.51(8) . .
O41 Na1 N12 90.33(8) . 5_666
O31 Na1 N12 176.25(9) . 5_666
O41 Na1 N12 154.67(9) . .
O31 Na1 N12 89.71(8) . .
N12 Na1 N12 93.54(7) 5_666 .
O41 Na1 C15 102.64(8) . 5_666
O31 Na1 C15 86.13(9) . 5_666
N12 Na1 C15 91.36(8) 5_666 5_666
N12 Na1 C15 102.28(8) . 5_666
O41 Na1 Na1 131.62(8) . 5_666
O31 Na1 Na1 136.44(7) . 5_666
N12 Na1 Na1 46.79(6) 5_666 5_666
N12 Na1 Na1 46.76(5) . 5_666
C15 Na1 Na1 99.94(7) 5_666 5_666
B1 C1 H1A 109.5 . .
B1 C1 H1B 109.5 . .
H1A C1 H1B 109.5 . .
B1 C1 H1C 109.5 . .
H1A C1 H1C 109.5 . .
H1B C1 H1C 109.5 . .
C11 B1 N11 106.2(2) . .
C11 B1 C1 112.6(2) . .
N11 B1 C1 108.6(2) . .
C11 B1 C2 112.2(2) . .
N11 B1 C2 106.0(2) . .
C1 B1 C2 110.8(2) . .
B1 C2 H2A 109.5 . .
B1 C2 H2B 109.5 . .
H2A C2 H2B 109.5 . .
B1 C2 H2C 109.5 . .
H2A C2 H2C 109.5 . .
H2B C2 H2C 109.5 . .
C15 C11 C12 104.0(2) . .
C15 C11 B1 129.0(2) . .
C12 C11 B1 127.0(2) . .
C15 C11 Fe1 67.26(15) . .
C12 C11 Fe1 68.35(16) . .
B1 C11 Fe1 128.63(18) . .
C13 C12 C11 110.3(2) . .
C13 C12 Fe1 69.21(16) . .
C11 C12 Fe1 70.79(15) . .
C13 C12 H12 124.8 . .
C11 C12 H12 124.8 . .
Fe1 C12 H12 126.8 . .
C14 C13 C12 107.7(2) . .
C14 C13 Fe1 69.42(15) . .
C12 C13 Fe1 70.07(15) . .
C14 C13 H13 126.2 . .
C12 C13 H13 126.2 . .
Fe1 C13 H13 125.9 . .
C13 C14 C15 107.3(2) . .
C13 C14 Fe1 69.81(16) . .
C15 C14 Fe1 69.14(15) . .
C13 C14 H14 126.3 . .
C15 C14 H14 126.3 . .
Fe1 C14 H14 126.3 . .
C14 C15 C11 110.7(2) . .
C14 C15 Fe1 69.89(15) . .
C11 C15 Fe1 71.66(14) . .
C14 C15 Na1 115.64(17) . 5_666
C11 C15 Na1 98.23(17) . 5_666
Fe1 C15 Na1 169.88(13) . 5_666
C14 C15 H15 124.6 . .
C11 C15 H15 124.6 . .
Fe1 C15 H15 125.4 . .
Na1 C15 H15 59.6 5_666 .
C18 N11 N12 109.6(2) . .
C18 N11 B1 127.4(2) . .
N12 N11 B1 122.88(19) . .
C16 N12 N11 105.9(2) . .
C16 N12 Na1 112.23(18) . 5_666
N11 N12 Na1 112.81(16) . 5_666
C16 N12 Na1 119.61(18) . .
N11 N12 Na1 118.75(15) . .
Na1 N12 Na1 86.46(7) 5_666 .
N12 C16 C17 111.1(3) . .
N12 C16 H16 124.4 . .
C17 C16 H16 124.4 . .
C16 C17 C18 104.1(3) . .
C16 C17 H17 128.0 . .
C18 C17 H17 128.0 . .
N11 C18 C17 109.3(3) . .
N11 C18 H18 125.4 . .
C17 C18 H18 125.4 . .
C32 O31 C35 108.7(3) . .
C32 O31 Na1 128.3(2) . .
C35 O31 Na1 123.0(2) . .
O31 C32 C33 107.7(3) . .
O31 C32 H32A 110.2 . .
C33 C32 H32A 110.2 . .
O31 C32 H32B 110.2 . .
C33 C32 H32B 110.2 . .
H32A C32 H32B 108.5 . .
C34 C33 C32 105.5(3) . .
C34 C33 H33A 110.6 . .
C32 C33 H33A 110.6 . .
C34 C33 H33B 110.6 . .
C32 C33 H33B 110.6 . .
H33A C33 H33B 108.8 . .
C33 C34 C35 104.0(3) . .
C33 C34 H34A 111.0 . .
C35 C34 H34A 111.0 . .
C33 C34 H34B 111.0 . .
C35 C34 H34B 111.0 . .
H34A C34 H34B 109.0 . .
O31 C35 C34 108.3(3) . .
O31 C35 H35A 110.0 . .
C34 C35 H35A 110.0 . .
O31 C35 H35B 110.0 . .
C34 C35 H35B 110.0 . .
H35A C35 H35B 108.4 . .
C45 O41 C42 109.4(3) . .
C45 O41 Na1 123.7(2) . .
C42 O41 Na1 126.22(19) . .
O41 C42 C43 107.7(3) . .
O41 C42 H42A 110.2 . .
C43 C42 H42A 110.2 . .
O41 C42 H42B 110.2 . .
C43 C42 H42B 110.2 . .
H42A C42 H42B 108.5 . .
C42 C43 C44 102.0(3) . .
C42 C43 H43A 111.4 . .
C44 C43 H43A 111.4 . .
C42 C43 H43B 111.4 . .
C44 C43 H43B 111.4 . .
H43A C43 H43B 109.2 . .
C45 C44 C43 101.6(4) . .
C45 C44 H44A 111.5 . .
C43 C44 H44A 111.5 . .
C45 C44 H44B 111.5 . .
C43 C44 H44B 111.5 . .
H44A C44 H44B 109.3 . .
O41 C45 C44 102.9(3) . .
O41 C45 H45A 111.2 . .
C44 C45 H45A 111.2 . .
O41 C45 H45B 111.2 . .
C44 C45 H45B 111.2 . .
H45A C45 H45B 109.1 . .

loop_
_geom_bond_atom_site_label_1
_geom_bond_atom_site_label_2
_geom_bond_distance
_geom_bond_site_symmetry_2
Fe1 C15 2.027(3) 4_656
Fe1 C15 2.027(3) .
Fe1 C14 2.037(3) .
Fe1 C14 2.037(3) 4_656
Fe1 C13 2.042(3) .
Fe1 C13 2.042(3) 4_656
Fe1 C12 2.054(3) .
Fe1 C12 2.054(3) 4_656
Fe1 C11 2.087(3) 4_656
Fe1 C11 2.087(3) .
Na1 O41 2.332(2) .
Na1 O31 2.348(2) .
Na1 N12 2.532(2) 5_666
Na1 N12 2.534(2) .
Na1 C15 2.848(3) 5_666
Na1 Na1 3.470(2) 5_666
C1 B1 1.623(4) .
C1 H1A 0.9800 .
C1 H1B 0.9800 .
C1 H1C 0.9800 .
B1 C11 1.612(4) .
B1 N11 1.613(4) .
B1 C2 1.631(4) .
C2 H2A 0.9800 .
C2 H2B 0.9800 .
C2 H2C 0.9800 .
C11 C15 1.444(4) .
C11 C12 1.446(4) .
C12 C13 1.425(4) .
C12 H12 0.9500 .
C13 C14 1.421(4) .
C13 H13 0.9500 .
C14 C15 1.423(4) .
C14 H14 0.9500 .
C15 Na1 2.848(3) 5_666
C15 H15 0.9500 .
N11 C18 1.338(4) .
N11 N12 1.365(3) .
N12 C16 1.347(4) .
N12 Na1 2.533(2) 5_666
C16 C17 1.384(4) .
C16 H16 0.9500 .
C17 C18 1.385(5) .
C17 H17 0.9500 .
C18 H18 0.9500 .
O31 C32 1.401(4) .
O31 C35 1.416(4) .
C32 C33 1.475(6) .
C32 H32A 0.9900 .
C32 H32B 0.9900 .
C33 C34 1.461(6) .
C33 H33A 0.9900 .
C33 H33B 0.9900 .
C34 C35 1.469(5) .
C34 H34A 0.9900 .
C34 H34B 0.9900 .
C35 H35A 0.9900 .
C35 H35B 0.9900 .
O41 C45 1.416(4) .
O41 C42 1.432(4) .
C42 C43 1.475(5) .
C42 H42A 0.9900 .
C42 H42B 0.9900 .
C43 C44 1.535(9) .
C43 H43A 0.9900 .
C43 H43B 0.9900 .
C44 C45 1.504(6) .
C44 H44A 0.9900 .
C44 H44B 0.9900 .
C45 H45A 0.9900 .
C45 H45B 0.9900 .

loop_
_geom_torsion_atom_site_label_1
_geom_torsion_atom_site_label_2
_geom_torsion_atom_site_label_3
_geom_torsion_atom_site_label_4
_geom_torsion
_geom_torsion_site_symmetry_1
_geom_torsion_site_symmetry_4
N11 B1 C11 C15 92.6(3) . .
C1 B1 C11 C15 -26.1(4) . .
C2 B1 C11 C15 -151.9(3) . .
N11 B1 C11 C12 -86.1(3) . .
C1 B1 C11 C12 155.2(3) . .
C2 B1 C11 C12 29.3(4) . .
N11 B1 C11 Fe1 -176.75(16) . .
C1 B1 C11 Fe1 64.5(3) . .
C2 B1 C11 Fe1 -61.3(3) . .
C15 Fe1 C11 C15 78.6(2) 4_656 .
C14 Fe1 C11 C15 -36.69(15) . .
C14 Fe1 C11 C15 120.23(16) 4_656 .
C13 Fe1 C11 C15 -80.30(17) . .
C13 Fe1 C11 C15 161.57(16) 4_656 .
C12 Fe1 C11 C15 -116.6(2) . .
C12 Fe1 C11 C15 -169.3(3) 4_656 .
C11 Fe1 C11 C15 45.31(14) 4_656 .
C15 Fe1 C11 C12 -164.76(15) 4_656 .
C15 Fe1 C11 C12 116.6(2) . .
C14 Fe1 C11 C12 79.91(17) . .
C14 Fe1 C11 C12 -123.17(16) 4_656 .
C13 Fe1 C11 C12 36.30(16) . .
C13 Fe1 C11 C12 -81.83(18) 4_656 .
C12 Fe1 C11 C12 -52.7(4) 4_656 .
C11 Fe1 C11 C12 161.90(15) 4_656 .
C15 Fe1 C11 B1 -44.0(3) 4_656 .
C15 Fe1 C11 B1 -122.6(3) . .
C14 Fe1 C11 B1 -159.3(2) . .
C14 Fe1 C11 B1 -2.4(2) 4_656 .
C13 Fe1 C11 B1 157.1(2) . .
C13 Fe1 C11 B1 39.0(3) 4_656 .
C12 Fe1 C11 B1 120.8(3) . .
C12 Fe1 C11 B1 68.1(4) 4_656 .
C11 Fe1 C11 B1 -77.3(2) 4_656 .
C15 C11 C12 C13 0.2(3) . .
B1 C11 C12 C13 179.2(2) . .
Fe1 C11 C12 C13 -57.98(19) . .
C15 C11 C12 Fe1 58.18(17) . .
B1 C11 C12 Fe1 -122.8(3) . .
C15 Fe1 C12 C13 160.8(3) 4_656 .
C15 Fe1 C12 C13 82.36(18) . .
C14 Fe1 C12 C13 38.03(17) . .
C14 Fe1 C12 C13 -163.56(17) 4_656 .
C13 Fe1 C12 C13 -120.9(2) 4_656 .
C12 Fe1 C12 C13 -78.43(16) 4_656 .
C11 Fe1 C12 C13 -39.3(4) 4_656 .
C11 Fe1 C12 C13 121.7(2) . .
C15 Fe1 C12 C11 39.0(4) 4_656 .
C15 Fe1 C12 C11 -39.39(15) . .
C14 Fe1 C12 C11 -83.71(16) . .
C14 Fe1 C12 C11 74.70(18) 4_656 .
C13 Fe1 C12 C11 -121.7(2) . .
C13 Fe1 C12 C11 117.40(16) 4_656 .
C12 Fe1 C12 C11 159.83(17) 4_656 .
C11 Fe1 C12 C11 -161.1(2) 4_656 .
C11 C12 C13 C14 -0.6(3) . .
Fe1 C12 C13 C14 -59.48(19) . .
C11 C12 C13 Fe1 58.92(19) . .
C15 Fe1 C13 C14 -43.1(4) 4_656 .
C15 Fe1 C13 C14 38.21(17) . .
C14 Fe1 C13 C14 162.4(2) 4_656 .
C13 Fe1 C13 C14 -162.36(19) 4_656 .
C12 Fe1 C13 C14 118.7(2) . .
C12 Fe1 C13 C14 -119.86(17) 4_656 .
C11 Fe1 C13 C14 -76.74(19) 4_656 .
C11 Fe1 C13 C14 82.33(18) . .
C15 Fe1 C13 C12 -161.8(3) 4_656 .
C15 Fe1 C13 C12 -80.53(17) . .
C14 Fe1 C13 C12 -118.7(2) . .
C14 Fe1 C13 C12 43.6(4) 4_656 .
C13 Fe1 C13 C12 78.89(16) 4_656 .
C12 Fe1 C13 C12 121.40(19) 4_656 .
C11 Fe1 C13 C12 164.52(15) 4_656 .
C11 Fe1 C13 C12 -36.41(16) . .
C12 C13 C14 C15 0.7(3) . .
Fe1 C13 C14 C15 -59.20(18) . .
C12 C13 C14 Fe1 59.89(19) . .
C15 Fe1 C14 C13 162.51(16) 4_656 .
C15 Fe1 C14 C13 -118.6(2) . .
C14 Fe1 C14 C13 -164.17(17) 4_656 .
C13 Fe1 C14 C13 47.1(5) 4_656 .
C12 Fe1 C14 C13 -37.99(17) . .
C12 Fe1 C14 C13 79.8(2) 4_656 .
C11 Fe1 C14 C13 120.74(17) 4_656 .
C11 Fe1 C14 C13 -81.86(18) . .
C15 Fe1 C14 C15 -78.8(2) 4_656 .
C14 Fe1 C14 C15 -45.54(14) 4_656 .
C13 Fe1 C14 C15 118.6(2) . .
C13 Fe1 C14 C15 165.8(3) 4_656 .
C12 Fe1 C14 C15 80.65(17) . .
C12 Fe1 C14 C15 -161.60(15) 4_656 .
C11 Fe1 C14 C15 -120.63(16) 4_656 .
C11 Fe1 C14 C15 36.78(15) . .
C13 C14 C15 C11 -0.6(3) . .
Fe1 C14 C15 C11 -60.20(19) . .
C13 C14 C15 Fe1 59.63(19) . .
C13 C14 C15 Na1 -111.2(2) . 5_666
Fe1 C14 C15 Na1 -170.79(15) . 5_666
C12 C11 C15 C14 0.2(3) . .
B1 C11 C15 C14 -178.7(2) . .
Fe1 C11 C15 C14 59.14(19) . .
C12 C11 C15 Fe1 -58.91(17) . .
B1 C11 C15 Fe1 122.1(3) . .
C12 C11 C15 Na1 121.72(18) . 5_666
B1 C11 C15 Na1 -57.3(3) . 5_666
Fe1 C11 C15 Na1 -179.37(12) . 5_666
C15 Fe1 C15 C14 119.22(18) 4_656 .
C14 Fe1 C15 C14 161.41(15) 4_656 .
C13 Fe1 C15 C14 -38.03(17) . .
C13 Fe1 C15 C14 -167.0(3) 4_656 .
C12 Fe1 C15 C14 -82.06(17) . .
C12 Fe1 C15 C14 48.0(4) 4_656 .
C11 Fe1 C15 C14 76.96(18) 4_656 .
C11 Fe1 C15 C14 -121.2(2) . .
C15 Fe1 C15 C11 -119.54(16) 4_656 .
C14 Fe1 C15 C11 121.2(2) . .
C14 Fe1 C15 C11 -77.35(18) 4_656 .
C13 Fe1 C15 C11 83.21(17) . .
C13 Fe1 C15 C11 -45.8(4) 4_656 .
C12 Fe1 C15 C11 39.18(15) . .
C12 Fe1 C15 C11 169.2(3) 4_656 .
C11 Fe1 C15 C11 -161.80(13) 4_656 .
C15 Fe1 C15 Na1 -116.0(8) 4_656 5_666
C14 Fe1 C15 Na1 124.8(8) . 5_666
C14 Fe1 C15 Na1 -73.8(8) 4_656 5_666
C13 Fe1 C15 Na1 86.8(8) . 5_666
C13 Fe1 C15 Na1 -42.2(9) 4_656 5_666
C12 Fe1 C15 Na1 42.8(7) . 5_666
C12 Fe1 C15 Na1 172.8(6) 4_656 5_666
C11 Fe1 C15 Na1 -158.2(7) 4_656 5_666
C11 Fe1 C15 Na1 3.6(7) . 5_666
C11 B1 N11 C18 92.2(3) . .
C1 B1 N11 C18 -146.4(3) . .
C2 B1 N11 C18 -27.3(4) . .
C11 B1 N11 N12 -83.9(3) . .
C1 B1 N11 N12 37.4(3) . .
C2 B1 N11 N12 156.6(2) . .
C18 N11 N12 C16 0.1(3) . .
B1 N11 N12 C16 176.8(2) . .
C18 N11 N12 Na1 -123.1(2) . 5_666
B1 N11 N12 Na1 53.6(3) . 5_666
C18 N11 N12 Na1 138.0(2) . .
B1 N11 N12 Na1 -45.2(3) . .
O41 Na1 N12 C16 148.1(2) . .
O31 Na1 N12 C16 64.5(2) . .
N12 Na1 N12 C16 -113.6(2) 5_666 .
C15 Na1 N12 C16 -21.5(2) 5_666 .
Na1 Na1 N12 C16 -113.6(2) 5_666 .
O41 Na1 N12 N11 15.8(3) . .
O31 Na1 N12 N11 -67.71(18) . .
N12 Na1 N12 N11 114.14(19) 5_666 .
C15 Na1 N12 N11 -153.69(17) 5_666 .
Na1 Na1 N12 N11 114.14(19) 5_666 .
O41 Na1 N12 Na1 -98.3(2) . 5_666
O31 Na1 N12 Na1 178.15(9) . 5_666
N12 Na1 N12 Na1 0.0 5_666 5_666
C15 Na1 N12 Na1 92.17(8) 5_666 5_666
N11 N12 C16 C17 0.2(3) . .
Na1 N12 C16 C17 123.7(2) 5_666 .
Na1 N12 C16 C17 -137.3(2) . .
N12 C16 C17 C18 -0.4(4) . .
N12 N11 C18 C17 -0.3(3) . .
B1 N11 C18 C17 -176.9(3) . .
C16 C17 C18 N11 0.4(4) . .
O41 Na1 O31 C32 -162.8(4) . .
N12 Na1 O31 C32 142.4(13) 5_666 .
N12 Na1 O31 C32 -8.0(4) . .
C15 Na1 O31 C32 94.3(4) 5_666 .
Na1 Na1 O31 C32 -6.0(5) 5_666 .
O41 Na1 O31 C35 19.5(3) . .
N12 Na1 O31 C35 -35.3(15) 5_666 .
N12 Na1 O31 C35 174.3(3) . .
C15 Na1 O31 C35 -83.4(3) 5_666 .
Na1 Na1 O31 C35 176.3(3) 5_666 .
C35 O31 C32 C33 6.5(6) . .
Na1 O31 C32 C33 -171.5(4) . .
O31 C32 C33 C34 -19.5(7) . .
C32 C33 C34 C35 24.1(6) . .
C32 O31 C35 C34 9.1(6) . .
Na1 O31 C35 C34 -172.8(3) . .
C33 C34 C35 O31 -20.8(5) . .
O31 Na1 O41 C45 -102.1(3) . .
N12 Na1 O41 C45 74.9(3) 5_666 .
N12 Na1 O41 C45 173.9(3) . .
C15 Na1 O41 C45 -16.6(3) 5_666 .
Na1 Na1 O41 C45 99.3(3) 5_666 .
O31 Na1 O41 C42 88.5(3) . .
N12 Na1 O41 C42 -94.6(3) 5_666 .
N12 Na1 O41 C42 4.4(4) . .
C15 Na1 O41 C42 174.0(3) 5_666 .
Na1 Na1 O41 C42 -70.2(3) 5_666 .
C45 O41 C42 C43 6.0(5) . .
Na1 O41 C42 C43 176.7(3) . .
O41 C42 C43 C44 19.3(5) . .
C42 C43 C44 C45 -35.8(5) . .
C42 O41 C45 C44 -29.2(6) . .
Na1 O41 C45 C44 159.8(4) . .
C43 C44 C45 O41 39.9(5) . .
